data_4031931
loop_
_publ_author_name
'Wang, Zhuo'
'Islam, Md Jahirul'
'Vukotic, V. Nicholas'
'Revington, Matthew J.'

_publ_section_title
;
 Conformational Study of N,N'-Diacyl Bispidines and Dioxo Bis-bispidines:
 Planar Chirality and Molecular Switching.
;
_journal_issue 7
_journal_name_full 'The Journal of organic chemistry'
_journal_page_first 2981
_journal_page_last 2986
_journal_paper_doi 10.1021/acs.joc.6b00250
_journal_volume 81
_journal_year 2016
_chemical_formula_moiety 'C27 H46 Cl2 N4 O6'
_chemical_formula_sum 'C27 H46 Cl2 N4 O6'
_chemical_formula_weight 593.58
_chemical_melting_point 515
_chemical_name_common 'tetraethoxy dioxo-bis-bispidine'
_chemical_name_systematic
; 
 ? 
;
_space_group_IT_number 2
_symmetry_cell_setting triclinic
_symmetry_space_group_name_Hall '-P 1'
_symmetry_space_group_name_H-M 'P -1'
_atom_sites_solution_hydrogens geom
_atom_sites_solution_primary direct
_atom_sites_solution_secondary difmap
_audit_creation_method SHELXL-97
_cell_angle_alpha 75.041(2)
_cell_angle_beta 89.508(2)
_cell_angle_gamma 87.310(2)
_cell_formula_units_Z 2
_cell_length_a 8.4658(12)
_cell_length_b 12.7598(18)
_cell_length_c 14.619(2)
_cell_measurement_reflns_used 5169
_cell_measurement_temperature 150(2)
_cell_measurement_theta_max 24.7
_cell_measurement_theta_min 2.4
_cell_volume 1524.0(4)
_computing_cell_refinement 'Bruker SAINT'
_computing_data_collection 'Bruker APEX2'
_computing_data_reduction 'Bruker SAINT'
_computing_molecular_graphics 'Bruker SHELXTL'
_computing_publication_material 'Bruker SHELXTL'
_computing_structure_refinement 'SHELXL-97 (Sheldrick, 2008)'
_computing_structure_solution 'SHELXS-97 (Sheldrick, 2008)'
_diffrn_ambient_temperature 150(2)
_diffrn_measured_fraction_theta_full 0.997
_diffrn_measured_fraction_theta_max 0.997
_diffrn_measurement_device_type 'Bruker APEX-II CCD'
_diffrn_measurement_method '\f and \w scans'
_diffrn_radiation_monochromator graphite
_diffrn_radiation_source 'fine-focus sealed tube'
_diffrn_radiation_type MoK\a
_diffrn_radiation_wavelength 0.71073
_diffrn_reflns_av_R_equivalents 0.0503
_diffrn_reflns_av_sigmaI/netI 0.0638
_diffrn_reflns_limit_h_max 9
_diffrn_reflns_limit_h_min -9
_diffrn_reflns_limit_k_max 14
_diffrn_reflns_limit_k_min -14
_diffrn_reflns_limit_l_max 17
_diffrn_reflns_limit_l_min -17
_diffrn_reflns_number 14398
_diffrn_reflns_theta_full 24.71
_diffrn_reflns_theta_max 24.71
_diffrn_reflns_theta_min 2.41
_exptl_absorpt_coefficient_mu 0.258
_exptl_absorpt_correction_T_max 0.9796
_exptl_absorpt_correction_T_min 0.9359
_exptl_absorpt_correction_type empirical
_exptl_absorpt_process_details sadabs
_exptl_crystal_colour colorless
_exptl_crystal_density_diffrn 1.294
_exptl_crystal_density_meas ?
_exptl_crystal_density_method 'not measured'
_exptl_crystal_description plate
_exptl_crystal_F_000 636
_exptl_crystal_size_max 0.26
_exptl_crystal_size_mid 0.18
_exptl_crystal_size_min 0.08
_refine_diff_density_max 0.468
_refine_diff_density_min -0.545
_refine_diff_density_rms 0.053
_refine_ls_extinction_method none
_refine_ls_goodness_of_fit_ref 1.018
_refine_ls_hydrogen_treatment mixed
_refine_ls_matrix_type full
_refine_ls_number_parameters 352
_refine_ls_number_reflns 5169
_refine_ls_number_restraints 0
_refine_ls_restrained_S_all 1.018
_refine_ls_R_factor_all 0.0862
_refine_ls_R_factor_gt 0.0553
_refine_ls_shift/su_max 0.000
_refine_ls_shift/su_mean 0.000
_refine_ls_structure_factor_coef Fsqd
_refine_ls_weighting_details 'calc w=1/[\s^2^(Fo^2^)+(0.0592P)^2^+0.6662P] where P=(Fo^2^+2Fc^2^)/3'
_refine_ls_weighting_scheme calc
_refine_ls_wR_factor_gt 0.1235
_refine_ls_wR_factor_ref 0.1386
_reflns_number_gt 3580
_reflns_number_total 5169
_reflns_threshold_expression >2sigma(I)
_cod_data_source_file jo6b00250_si_003.cif
_cod_data_source_block BBP-Tetraethoxy-Dioxo
_cod_depositor_comments
;
The following automatic conversions were performed:

'_symmetry_cell_setting' value 'Triclinic' changed to 'triclinic'
according to
/usr/data/users/saulius/crontab/automatic-downloads/rss-feeds/ACS/lib/dictionaries/cif_core.dic
dictionary named 'cif_core.dic' version 2.4.2 from 2011-04-26.

'_exptl_crystal_density_meas' value 'not measured' was changed to '?'
- the value is perceived as not measured.

Automatic conversion script
Id: cif_fix_values 4268 2015-11-12 08:31:59Z antanas 

 Adding full bibliography for 4031931--4031932.cif.
;
_cod_original_cell_volume 1523.9(4)
_cod_original_sg_symbol_H-M P-1
_cod_database_code 4031931

loop_
_symmetry_equiv_pos_as_xyz
'x, y, z'
'-x, -y, -z'

loop_
_atom_site_label
_atom_site_type_symbol
_atom_site_fract_x
_atom_site_fract_y
_atom_site_fract_z
_atom_site_U_iso_or_equiv
_atom_site_adp_type
_atom_site_occupancy
_atom_site_symmetry_multiplicity
_atom_site_calc_flag
_atom_site_refinement_flags
Cl2 Cl 0.31471(11) 0.33727(8) 0.73966(7) 0.0600(3) Uani 1 1 d .
Cl1 Cl 0.29197(16) 0.53834(12) 0.59281(8) 0.0983(5) Uani 1 1 d .
C1S C 0.3786(4) 0.4692(3) 0.7008(2) 0.0497(9) Uani 1 1 d .
H1SA H 0.4950 0.4666 0.6937 0.060 Uiso 1 1 calc R
H1SB H 0.3519 0.5093 0.7489 0.060 Uiso 1 1 calc R
O3 O 0.4655(2) 0.92990(14) 0.33362(12) 0.0253(5) Uani 1 1 d .
O5 O 0.9312(2) 1.28517(15) -0.23534(13) 0.0270(5) Uani 1 1 d .
O6 O 0.7701(2) 1.43852(14) -0.23642(13) 0.0264(5) Uani 1 1 d .
O1 O 1.0597(2) 1.07621(16) 0.10688(14) 0.0321(5) Uani 1 1 d .
O4 O 0.3386(2) 1.09135(14) 0.34651(13) 0.0251(5) Uani 1 1 d .
O2 O 0.7144(2) 1.45978(16) 0.11123(14) 0.0337(5) Uani 1 1 d .
N4 N 0.6837(2) 1.04853(17) 0.14698(15) 0.0196(5) Uani 1 1 d .
N1 N 0.7044(3) 1.37769(17) -0.00786(15) 0.0217(5) Uani 1 1 d .
N3 N 0.5077(2) 1.24271(17) 0.14972(15) 0.0202(5) Uani 1 1 d .
N2 N 0.8960(2) 1.16678(17) -0.01074(15) 0.0218(5) Uani 1 1 d .
C13 C 0.9453(3) 1.3564(2) -0.10204(19) 0.0209(6) Uani 1 1 d .
H13A H 1.0351 1.4001 -0.1333 0.025 Uiso 1 1 calc R
C14 C 0.8095(3) 0.9999(2) 0.10077(19) 0.0224(6) Uani 1 1 d .
H14A H 0.7655 0.9761 0.0473 0.027 Uiso 1 1 calc R
H14B H 0.8584 0.9355 0.1463 0.027 Uiso 1 1 calc R
C15 C 1.0152(3) 1.2479(2) -0.0440(2) 0.0241(6) Uani 1 1 d .
H15A H 1.0939 1.2192 -0.0829 0.029 Uiso 1 1 calc R
H15B H 1.0713 1.2595 0.0115 0.029 Uiso 1 1 calc R
C16 C 0.8552(3) 1.4225(2) -0.0433(2) 0.0246(6) Uani 1 1 d .
H16A H 0.9218 1.4259 0.0110 0.030 Uiso 1 1 calc R
H16B H 0.8355 1.4977 -0.0827 0.030 Uiso 1 1 calc R
C17 C 0.6432(3) 1.4037(2) 0.0694(2) 0.0230(6) Uani 1 1 d .
C18 C 0.4488(3) 1.0432(2) 0.29417(18) 0.0227(6) Uani 1 1 d .
C19 C 0.4016(3) 1.0591(2) 0.19132(18) 0.0202(6) Uani 1 1 d .
H19A H 0.3010 1.0215 0.1900 0.024 Uiso 1 1 calc R
C20 C 0.5291(3) 1.0052(2) 0.14172(19) 0.0216(6) Uani 1 1 d .
H20A H 0.5351 0.9260 0.1714 0.026 Uiso 1 1 calc R
H20B H 0.4993 1.0165 0.0744 0.026 Uiso 1 1 calc R
C21 C 0.8386(3) 1.3398(2) -0.18003(19) 0.0217(6) Uani 1 1 d .
C22 C 0.9329(3) 1.0830(2) 0.06478(19) 0.0215(6) Uani 1 1 d .
C23 C 0.7030(3) 1.2736(2) -0.13076(18) 0.0201(6) Uani 1 1 d .
H23A H 0.6313 1.2624 -0.1811 0.024 Uiso 1 1 calc R
C24 C 0.4852(3) 1.3581(2) 0.1062(2) 0.0239(6) Uani 1 1 d .
H24A H 0.4424 1.3954 0.1532 0.029 Uiso 1 1 calc R
H24B H 0.4086 1.3705 0.0533 0.029 Uiso 1 1 calc R
C25 C 0.7660(3) 1.1622(2) -0.07446(19) 0.0233(6) Uani 1 1 d .
H25A H 0.6787 1.1235 -0.0368 0.028 Uiso 1 1 calc R
H25B H 0.8028 1.1198 -0.1191 0.028 Uiso 1 1 calc R
C26 C 0.6025(3) 1.1026(2) 0.29208(19) 0.0222(6) Uani 1 1 d .
H26A H 0.6373 1.0945 0.3588 0.027 Uiso 1 1 calc R
C27 C 0.3693(3) 1.1799(2) 0.14627(19) 0.0226(6) Uani 1 1 d .
H27A H 0.3369 1.1905 0.0795 0.027 Uiso 1 1 calc R
H27B H 0.2807 1.2071 0.1798 0.027 Uiso 1 1 calc R
C28 C 0.5737(3) 1.2229(2) 0.24499(19) 0.0240(6) Uani 1 1 d .
H28A H 0.5001 1.2550 0.2844 0.029 Uiso 1 1 calc R
H28B H 0.6750 1.2596 0.2415 0.029 Uiso 1 1 calc R
C29 C 0.6068(3) 1.3340(2) -0.07076(19) 0.0236(6) Uani 1 1 d .
H29A H 0.5444 1.3947 -0.1131 0.028 Uiso 1 1 calc R
H29B H 0.5315 1.2841 -0.0319 0.028 Uiso 1 1 calc R
C30 C 0.7300(3) 1.0489(2) 0.24237(18) 0.0245(6) Uani 1 1 d .
H30A H 0.8288 1.0882 0.2395 0.029 Uiso 1 1 calc R
H30B H 0.7518 0.9732 0.2799 0.029 Uiso 1 1 calc R
C31 C 0.1844(3) 1.0490(3) 0.3549(2) 0.0347(8) Uani 1 1 d .
H31A H 0.1891 0.9730 0.3942 0.042 Uiso 1 1 calc R
H31B H 0.1431 1.0499 0.2916 0.042 Uiso 1 1 calc R
C32 C 0.8507(4) 1.2590(3) -0.3118(2) 0.0345(7) Uani 1 1 d .
H32A H 0.7739 1.3188 -0.3417 0.041 Uiso 1 1 calc R
H32B H 0.7924 1.1919 -0.2881 0.041 Uiso 1 1 calc R
C33 C 0.9720(4) 1.2431(3) -0.3821(2) 0.0464(9) Uani 1 1 d .
H33A H 0.9203 1.2231 -0.4345 0.070 Uiso 1 1 calc R
H33B H 1.0487 1.1849 -0.3515 0.070 Uiso 1 1 calc R
H33C H 1.0267 1.3106 -0.4065 0.070 Uiso 1 1 calc R
C34 C 0.5177(4) 0.8954(2) 0.4298(2) 0.0374(8) Uani 1 1 d .
H34A H 0.4526 0.9332 0.4691 0.045 Uiso 1 1 calc R
H34B H 0.6292 0.9140 0.4342 0.045 Uiso 1 1 calc R
C35 C 0.8813(4) 1.5133(2) -0.2882(2) 0.0364(8) Uani 1 1 d .
H35A H 0.9699 1.4732 -0.3108 0.044 Uiso 1 1 calc R
H35B H 0.9249 1.5554 -0.2469 0.044 Uiso 1 1 calc R
C36 C 0.5039(5) 0.7779(3) 0.4646(2) 0.0592(11) Uani 1 1 d .
H36A H 0.5410 0.7539 0.5304 0.089 Uiso 1 1 calc R
H36B H 0.5683 0.7409 0.4253 0.089 Uiso 1 1 calc R
H36C H 0.3930 0.7601 0.4615 0.089 Uiso 1 1 calc R
C37 C 0.0789(4) 1.1177(3) 0.4000(3) 0.0523(10) Uani 1 1 d .
H37A H -0.0274 1.0894 0.4067 0.078 Uiso 1 1 calc R
H37B H 0.0739 1.1925 0.3602 0.078 Uiso 1 1 calc R
H37C H 0.1208 1.1165 0.4625 0.078 Uiso 1 1 calc R
C38 C 0.7957(4) 1.5876(3) -0.3702(2) 0.0499(9) Uani 1 1 d .
H38A H 0.8693 1.6389 -0.4073 0.075 Uiso 1 1 calc R
H38B H 0.7095 1.6277 -0.3470 0.075 Uiso 1 1 calc R
H38C H 0.7522 1.5450 -0.4102 0.075 Uiso 1 1 calc R

loop_
_atom_site_aniso_label
_atom_site_aniso_U_11
_atom_site_aniso_U_22
_atom_site_aniso_U_33
_atom_site_aniso_U_23
_atom_site_aniso_U_13
_atom_site_aniso_U_12
Cl2 0.0436(6) 0.0701(7) 0.0706(7) -0.0238(5) -0.0061(5) -0.0136(5)
Cl1 0.0998(10) 0.1263(11) 0.0521(7) 0.0144(7) -0.0124(6) -0.0430(8)
C1S 0.040(2) 0.072(3) 0.042(2) -0.0210(19) -0.0010(17) -0.0097(18)
O3 0.0321(11) 0.0243(11) 0.0182(10) -0.0026(8) -0.0043(8) -0.0017(8)
O5 0.0227(10) 0.0327(11) 0.0290(11) -0.0138(9) 0.0025(9) -0.0031(9)
O6 0.0222(10) 0.0234(11) 0.0305(11) -0.0007(9) 0.0008(9) -0.0034(8)
O1 0.0205(11) 0.0362(12) 0.0367(12) -0.0042(10) -0.0072(9) 0.0022(9)
O4 0.0250(11) 0.0270(11) 0.0254(11) -0.0099(9) 0.0038(8) -0.0035(8)
O2 0.0392(13) 0.0314(12) 0.0367(12) -0.0187(10) 0.0054(10) -0.0092(10)
N4 0.0158(12) 0.0228(12) 0.0222(12) -0.0093(10) -0.0021(10) -0.0004(9)
N1 0.0201(12) 0.0212(12) 0.0262(13) -0.0098(10) 0.0008(10) -0.0044(10)
N3 0.0216(12) 0.0188(12) 0.0200(12) -0.0048(10) -0.0024(10) 0.0006(10)
N2 0.0179(12) 0.0207(12) 0.0266(13) -0.0054(10) -0.0030(10) -0.0021(10)
C13 0.0163(14) 0.0204(14) 0.0270(15) -0.0071(12) 0.0021(12) -0.0058(11)
C14 0.0230(15) 0.0193(14) 0.0240(15) -0.0045(12) -0.0020(12) 0.0022(12)
C15 0.0179(15) 0.0219(15) 0.0335(17) -0.0086(13) -0.0027(12) -0.0032(12)
C16 0.0213(15) 0.0218(15) 0.0314(16) -0.0074(13) -0.0002(12) -0.0058(12)
C17 0.0265(16) 0.0141(14) 0.0289(16) -0.0066(12) -0.0037(13) 0.0015(12)
C18 0.0262(16) 0.0214(15) 0.0209(15) -0.0066(12) -0.0004(12) 0.0008(12)
C19 0.0163(14) 0.0212(14) 0.0230(15) -0.0049(12) -0.0027(11) -0.0032(11)
C20 0.0223(15) 0.0220(15) 0.0207(15) -0.0052(12) -0.0040(12) -0.0029(12)
C21 0.0194(15) 0.0212(15) 0.0250(15) -0.0072(12) 0.0023(12) 0.0002(12)
C22 0.0198(15) 0.0220(15) 0.0248(16) -0.0110(13) -0.0026(12) 0.0051(12)
C23 0.0187(14) 0.0207(14) 0.0214(15) -0.0059(12) -0.0047(12) -0.0011(11)
C24 0.0254(15) 0.0203(15) 0.0271(16) -0.0089(12) 0.0041(12) 0.0013(12)
C25 0.0190(15) 0.0244(15) 0.0272(16) -0.0072(13) -0.0033(12) -0.0044(12)
C26 0.0226(15) 0.0274(16) 0.0187(14) -0.0095(12) -0.0030(12) -0.0025(12)
C27 0.0199(15) 0.0246(15) 0.0230(15) -0.0053(12) -0.0002(12) -0.0017(12)
C28 0.0229(15) 0.0242(15) 0.0261(16) -0.0081(13) 0.0002(12) -0.0048(12)
C29 0.0187(15) 0.0256(15) 0.0276(16) -0.0082(13) -0.0008(12) -0.0037(12)
C30 0.0213(15) 0.0279(16) 0.0246(16) -0.0074(13) -0.0042(12) -0.0010(12)
C31 0.0291(18) 0.0410(19) 0.0375(19) -0.0146(15) 0.0113(14) -0.0138(14)
C32 0.0346(18) 0.0417(19) 0.0321(18) -0.0180(15) -0.0017(14) -0.0043(15)
C33 0.044(2) 0.067(2) 0.0359(19) -0.0255(18) 0.0070(16) -0.0068(18)
C34 0.053(2) 0.0321(18) 0.0227(17) 0.0010(14) -0.0088(15) -0.0035(15)
C35 0.0365(19) 0.0266(17) 0.0400(19) 0.0038(14) 0.0051(15) -0.0086(14)
C36 0.100(3) 0.034(2) 0.038(2) 0.0018(16) -0.024(2) -0.002(2)
C37 0.0311(19) 0.070(3) 0.066(3) -0.036(2) 0.0153(18) -0.0086(18)
C38 0.057(2) 0.042(2) 0.041(2) 0.0065(17) 0.0034(18) -0.0090(18)

loop_
_atom_type_symbol
_atom_type_description
_atom_type_scat_dispersion_real
_atom_type_scat_dispersion_imag
_atom_type_scat_source
C C 0.0033 0.0016 'International Tables Vol C Tables 4.2.6.8 and 6.1.1.4'
H H 0.0000 0.0000 'International Tables Vol C Tables 4.2.6.8 and 6.1.1.4'
N N 0.0061 0.0033 'International Tables Vol C Tables 4.2.6.8 and 6.1.1.4'
O O 0.0106 0.0060 'International Tables Vol C Tables 4.2.6.8 and 6.1.1.4'
Cl Cl 0.1484 0.1585 'International Tables Vol C Tables 4.2.6.8 and 6.1.1.4'

loop_
_geom_angle_atom_site_label_1
_geom_angle_atom_site_label_2
_geom_angle_atom_site_label_3
_geom_angle
Cl2 C1S Cl1 111.83(19)
C18 O3 C34 116.2(2)
C21 O5 C32 115.9(2)
C21 O6 C35 114.9(2)
C18 O4 C31 115.4(2)
C30 N4 C20 113.7(2)
C30 N4 C14 110.9(2)
C20 N4 C14 114.3(2)
C17 N1 C16 117.6(2)
C17 N1 C29 121.6(2)
C16 N1 C29 118.4(2)
C24 N3 C27 114.6(2)
C24 N3 C28 111.0(2)
C27 N3 C28 112.9(2)
C22 N2 C25 121.4(2)
C22 N2 C15 117.9(2)
C25 N2 C15 118.4(2)
C15 C13 C21 110.4(2)
C15 C13 C16 113.9(2)
C21 C13 C16 109.8(2)
N4 C14 C22 109.0(2)
N2 C15 C13 113.2(2)
N1 C16 C13 113.2(2)
O2 C17 N1 121.6(3)
O2 C17 C24 120.4(2)
N1 C17 C24 117.9(2)
O3 C18 O4 110.7(2)
O3 C18 C19 106.3(2)
O4 C18 C19 113.6(2)
O3 C18 C26 114.0(2)
O4 C18 C26 106.4(2)
C19 C18 C26 105.8(2)
C18 C19 C27 109.0(2)
C18 C19 C20 109.1(2)
C27 C19 C20 114.5(2)
N4 C20 C19 112.1(2)
O5 C21 O6 111.1(2)
O5 C21 C23 112.7(2)
O6 C21 C23 106.7(2)
O5 C21 C13 107.1(2)
O6 C21 C13 112.8(2)
C23 C21 C13 106.5(2)
O1 C22 N2 121.5(3)
O1 C22 C14 120.1(2)
N2 C22 C14 118.3(2)
C29 C23 C21 111.5(2)
C29 C23 C25 112.8(2)
C21 C23 C25 109.9(2)
N3 C24 C17 109.2(2)
N2 C25 C23 113.4(2)
C28 C26 C30 112.8(2)
C28 C26 C18 110.0(2)
C30 C26 C18 108.9(2)
N3 C27 C19 112.0(2)
N3 C28 C26 112.5(2)
N1 C29 C23 113.3(2)
N4 C30 C26 112.3(2)
O4 C31 C37 108.4(2)
O5 C32 C33 107.7(2)
O3 C34 C36 109.4(3)
O6 C35 C38 107.7(2)

loop_
_geom_bond_atom_site_label_1
_geom_bond_atom_site_label_2
_geom_bond_distance
Cl2 C1S 1.742(4)
Cl1 C1S 1.746(4)
O3 C18 1.412(3)
O3 C34 1.428(3)
O5 C21 1.408(3)
O5 C32 1.432(3)
O6 C21 1.417(3)
O6 C35 1.438(3)
O1 C22 1.230(3)
O4 C18 1.418(3)
O4 C31 1.429(3)
O2 C17 1.234(3)
N4 C30 1.453(3)
N4 C20 1.455(3)
N4 C14 1.455(3)
N1 C17 1.349(3)
N1 C16 1.460(3)
N1 C29 1.469(3)
N3 C24 1.449(3)
N3 C27 1.458(3)
N3 C28 1.461(3)
N2 C22 1.351(3)
N2 C25 1.461(3)
N2 C15 1.468(3)
C13 C15 1.521(4)
C13 C21 1.524(4)
C13 C16 1.528(4)
C14 C22 1.516(4)
C17 C24 1.522(4)
C18 C19 1.519(4)
C18 C26 1.533(4)
C19 C27 1.525(4)
C19 C20 1.529(4)
C21 C23 1.521(4)
C23 C29 1.518(4)
C23 C25 1.522(4)
C26 C28 1.521(4)
C26 C30 1.528(4)
C31 C37 1.488(4)
C32 C33 1.491(4)
C34 C36 1.464(4)
C35 C38 1.492(4)
